data_7228978
loop_
_publ_author_name
'Batrice, Rami J.'
'Ridenour, J. August'
'Ayscue III, R. Lee'
'Bertke, Jeffery A.'
'Knope, Karah E.'

_publ_section_title
;
 Synthesis, structure, and photoluminescent behaviour of molecular
 lanthanide--2-thiophenecarboxylate--2,2&#x2032;:6&#x2032;,2&#x2032;&#x2032;-terpyridine
 materials
;
_journal_name_full CrystEngComm
_journal_paper_doi 10.1039/C7CE01192J
_journal_year 2017
_chemical_formula_moiety 'C60 H44 N6 O14 S6 Tb2, 0.34(H2 O)'
_chemical_formula_sum 'C60 H44.74 N6 O14.37 S6 Tb2'
_chemical_formula_weight 1589.87
_chemical_name_systematic 'Tb Dimer'
_space_group_crystal_system monoclinic
_space_group_IT_number 14
_space_group_name_Hall '-P 2ybc'
_space_group_name_H-M_alt 'P 1 21/c 1'
_symmetry_space_group_name_Hall '-P 2ybc'
_symmetry_space_group_name_H-M 'P 1 21/c 1'
_atom_sites_solution_hydrogens mixed
_atom_sites_solution_primary dual
_audit_creation_date 2017-04-06
_audit_creation_method
;
Olex2 1.2
(compiled Mar 28 2017 19:26:29 for OlexSys, GUI svn.r5335)
;
_audit_update_record
;
2017-04-17 deposited with the CCDC.
2017-08-23 downloaded from the CCDC.
;
_cell_angle_alpha 90
_cell_angle_beta 97.7600(10)
_cell_angle_gamma 90
_cell_formula_units_Z 2
_cell_length_a 11.8918(8)
_cell_length_b 25.3435(17)
_cell_length_c 9.7176(6)
_cell_measurement_reflns_used 9983
_cell_measurement_temperature 100.00
_cell_measurement_theta_max 31.57
_cell_measurement_theta_min 2.36
_cell_volume 2901.9(3)
_computing_cell_refinement 'SAINT v8.37A (Bruker, 2015)'
_computing_data_reduction 'SAINT v8.37A (Bruker, 2015)'
_computing_molecular_graphics 'Olex2 (Dolomanov et al., 2009)'
_computing_publication_material 'Olex2 (Dolomanov et al., 2009)'
_computing_structure_refinement 'ShelXL (Sheldrick, 2015)'
_computing_structure_solution 'ShelXT (Sheldrick, 2015)'
_diffrn_ambient_temperature 100.0
_diffrn_measured_fraction_theta_full 0.999
_diffrn_measured_fraction_theta_max 0.999
_diffrn_measurement_device_type 'Bruker D8 QUEST'
_diffrn_measurement_method '\f and \w scans'
_diffrn_radiation_type MoK\a
_diffrn_radiation_wavelength 0.71073
_diffrn_reflns_av_R_equivalents 0.0274
_diffrn_reflns_av_unetI/netI 0.0212
_diffrn_reflns_Laue_measured_fraction_full 0.999
_diffrn_reflns_Laue_measured_fraction_max 0.999
_diffrn_reflns_limit_h_max 15
_diffrn_reflns_limit_h_min -15
_diffrn_reflns_limit_k_max 33
_diffrn_reflns_limit_k_min -33
_diffrn_reflns_limit_l_max 12
_diffrn_reflns_limit_l_min -12
_diffrn_reflns_number 36952
_diffrn_reflns_point_group_measured_fraction_full 0.999
_diffrn_reflns_point_group_measured_fraction_max 0.999
_diffrn_reflns_theta_full 25.242
_diffrn_reflns_theta_max 28.281
_diffrn_reflns_theta_min 2.360
_diffrn_standards_number 0
_exptl_absorpt_coefficient_mu 2.708
_exptl_absorpt_correction_T_max 0.8237
_exptl_absorpt_correction_T_min 0.5234
_exptl_absorpt_correction_type multi-scan
_exptl_absorpt_process_details
;
SADABS-2016/2 (Bruker,2016) was used for absorption correction.
wR2(int) was 0.1349 before and 0.0430 after correction.
The Ratio of minimum to maximum transmission is 0.6354.
The \l/2 correction factor is Not present.
;
_exptl_crystal_colour 'clear colourless'
_exptl_crystal_colour_lustre clear
_exptl_crystal_colour_primary colourless
_exptl_crystal_density_diffrn 1.820
_exptl_crystal_description rhombus
_exptl_crystal_F_000 1575
_exptl_crystal_size_max 0.413
_exptl_crystal_size_mid 0.184
_exptl_crystal_size_min 0.134
_refine_diff_density_max 0.525
_refine_diff_density_min -0.590
_refine_diff_density_rms 0.076
_refine_ls_extinction_method none
_refine_ls_goodness_of_fit_ref 1.061
_refine_ls_hydrogen_treatment mixed
_refine_ls_matrix_type full
_refine_ls_number_parameters 530
_refine_ls_number_reflns 7185
_refine_ls_number_restraints 441
_refine_ls_restrained_S_all 1.047
_refine_ls_R_factor_all 0.0235
_refine_ls_R_factor_gt 0.0191
_refine_ls_shift/su_max 0.001
_refine_ls_shift/su_mean 0.000
_refine_ls_structure_factor_coef Fsqd
_refine_ls_weighting_details 'w=1/[\s^2^(Fo^2^)+(0.0127P)^2^+2.7238P] where P=(Fo^2^+2Fc^2^)/3'
_refine_ls_weighting_scheme calc
_refine_ls_wR_factor_gt 0.0387
_refine_ls_wR_factor_ref 0.0398
_reflns_Friedel_coverage 0.000
_reflns_number_gt 6530
_reflns_number_total 7185
_reflns_threshold_expression 'I > 2\s(I)'
_cod_data_source_file c7ce01192j2.cif
_cod_data_source_block final_a_CCDC12
_cod_database_code 7228978
_shelx_shelxl_version_number 2014/7
_shelx_space_group_comment
;
The symmetry employed for this shelxl refinement is uniquely defined
by the following loop, which should always be used as a source of
symmetry information in preference to the above space-group names.
They are only intended as comments.
;
_shelx_estimated_absorpt_t_max 0.713
_shelx_estimated_absorpt_t_min 0.401
_olex2_refinement_description
;
1. Fixed Uiso
 At 1.2 times of:
  All C(H) groups
 At 1.5 times of:
  All O(H,H) groups
2. Restrained distances
 O8-H8A = O8-H8B
 0.86 with sigma of 0.02
 O7-H7A = O7-H7B
 0.86 with sigma of 0.02
 H8A-H8B
 1.35 with sigma of 0.02
 H7A-H7B
 1.35 with sigma of 0.02
 S1A-C17 \\sim S1-C17 \\sim S2-C22 \\sim S2A-C22 \\sim S3A-C27 \\sim S3-C27
 with sigma of 0.01
 S1A-C20A \\sim S1-C20 \\sim S2-C25 \\sim S2A-C25A \\sim S3A-C30A \\sim S3-C30
 with sigma of 0.01
 C20-C19 \\sim C20A-C19A \\sim C25A-C24A \\sim C25-C24 \\sim C30A-C29A \\sim
C30-C29
 with sigma of 0.01
 C19-C18 \\sim C19A-C18A \\sim C24A-C23A \\sim C24-C23 \\sim C29A-C28A \\sim
C29-C28
 with sigma of 0.01
 C18-C17 \\sim C18A-C17 \\sim C23A-C22 \\sim C23-C22 \\sim C28-C27 \\sim
C28A-C27
 with sigma of 0.01
3. Uiso/Uaniso restraints and constraints
S1 \\sim C17 \\sim C18 \\sim C19 \\sim C20 \\sim S1A \\sim C18A \\sim C19A
\\sim C20A \\sim S1 \\sim C17 \\sim C18 \\sim C17 \\sim S1A \\sim C17 \\sim
C18A \\sim C17 \\sim S1 \\sim C20 \\sim C19 \\sim C18 \\sim S1A \\sim C20A
\\sim C19A \\sim C18A \\sim C20 \\sim C19 \\sim C20A \\sim C19A: within 2A with
sigma of 0.01 and sigma for terminal atoms of 0.02
S2 \\sim C22 \\sim C23 \\sim C24 \\sim C25 \\sim S2A \\sim C23A \\sim C24A
\\sim C25A \\sim S2 \\sim C22 \\sim C23 \\sim C22 \\sim S2A \\sim C22 \\sim
C23A \\sim C22 \\sim S2 \\sim C25 \\sim C24 \\sim C23 \\sim S2A \\sim C25A
\\sim C24A \\sim C23A \\sim C25 \\sim C24 \\sim C25A \\sim C24A: within 2A with
sigma of 0.01 and sigma for terminal atoms of 0.02
S3 \\sim C27 \\sim C28 \\sim C29 \\sim C30 \\sim S3A \\sim C28A \\sim C29A
\\sim C30A \\sim S3 \\sim C27 \\sim C28 \\sim C27 \\sim S3A \\sim C27 \\sim
C28A \\sim C27 \\sim S3 \\sim C30 \\sim C29 \\sim C28 \\sim S3A \\sim C30A
\\sim C29A \\sim C28A \\sim C30 \\sim C29 \\sim C30A \\sim C29A: within 2A with
sigma of 0.01 and sigma for terminal atoms of 0.02
4. Others
 Sof(S1A)=Sof(C18A)=Sof(H18A)=Sof(C19A)=Sof(H19A)=Sof(C20A)=Sof(H20A)=1-FVAR(1)
 Sof(S1)=Sof(C18)=Sof(H18)=Sof(C19)=Sof(H19)=Sof(C20)=Sof(H20)=FVAR(1)
 Sof(S2A)=Sof(C23A)=Sof(H23A)=Sof(C24A)=Sof(H24A)=Sof(C25A)=Sof(H25A)=1-FVAR(2)
 Sof(S2)=Sof(C23)=Sof(H23)=Sof(C24)=Sof(H24)=Sof(C25)=Sof(H25)=FVAR(2)
 Sof(S3A)=Sof(C28A)=Sof(H28A)=Sof(C29A)=Sof(H29A)=Sof(C30A)=Sof(H30A)=1-FVAR(3)
 Sof(S3)=Sof(C28)=Sof(H28)=Sof(C29)=Sof(H29)=Sof(C30)=Sof(H30)=FVAR(3)
 Sof(O8)=Sof(H8A)=Sof(H8B)=FVAR(4)
5.a Aromatic/amide H refined with riding coordinates:
 C1(H1), C2(H2), C3(H3), C4(H4), C7(H7), C8(H8), C9(H9), C12(H12), C13(H13),
 C14(H14), C15(H15), C18(H18), C19(H19), C20(H20), C23(H23), C24(H24), C25(H25),
  C28(H28), C29(H29), C30(H30), C18A(H18A), C19A(H19A), C20A(H20A), C23A(H23A),
 C24A(H24A), C25A(H25A), C28A(H28A), C29A(H29A), C30A(H30A)
;
_olex2_submission_original_sample_id RJB391
_olex2_submission_special_instructions 'No special instructions were received'

loop_
_space_group_symop_operation_xyz
'x, y, z'
'-x, y+1/2, -z+1/2'
'-x, -y, -z'
'x, -y-1/2, z-1/2'

loop_
_atom_site_label
_atom_site_type_symbol
_atom_site_fract_x
_atom_site_fract_y
_atom_site_fract_z
_atom_site_U_iso_or_equiv
_atom_site_adp_type
_atom_site_occupancy
_atom_site_site_symmetry_order
_atom_site_calc_flag
_atom_site_refinement_flags_posn
_atom_site_refinement_flags_adp
_atom_site_refinement_flags_occupancy
_atom_site_disorder_assembly
_atom_site_disorder_group
Tb1 Tb 0.48393(2) 0.59803(2) 0.40156(2) 0.00924(3) Uani 1 1 d . . . . .
S1 S 0.75741(15) 0.55760(7) -0.00088(16) 0.0162(3) Uani 0.684(3) 1 d D U P A 1
S2 S 0.13310(17) 0.53528(8) 0.2618(2) 0.0152(4) Uani 0.519(3) 1 d D U P B 1
S3 S 0.11581(18) 0.70539(8) 0.34133(19) 0.0151(4) Uani 0.592(3) 1 d D U P C 1
O1 O 0.58752(12) 0.55619(6) 0.21071(15) 0.0214(3) Uani 1 1 d . . . . .
O2 O 0.64458(11) 0.63311(5) 0.30295(14) 0.0155(3) Uani 1 1 d . . . . .
O3 O 0.38514(11) 0.52030(5) 0.35125(14) 0.0157(3) Uani 1 1 d . . . . .
O4 O 0.36533(11) 0.45269(5) 0.49309(14) 0.0153(3) Uani 1 1 d . . . . .
O5 O 0.29807(11) 0.62913(5) 0.43173(14) 0.0154(3) Uani 1 1 d . . . . .
O6 O 0.22794(11) 0.60085(5) 0.62175(14) 0.0164(3) Uani 1 1 d . . . . .
O7 O 0.44292(12) 0.56954(6) 0.63098(14) 0.0162(3) Uani 1 1 d D . . . .
H7A H 0.3774(14) 0.5759(9) 0.639(3) 0.024 Uiso 1 1 d DR . . . .
H7B H 0.4632(18) 0.5399(7) 0.663(2) 0.024 Uiso 1 1 d DR . . . .
O8 O 0.4949(8) 0.4681(3) 0.1049(9) 0.024(3) Uani 0.169(5) 1 d D . P . .
H8A H 0.488(13) 0.465(5) 0.016(3) 0.036 Uiso 0.169(5) 1 d DR . P . .
H8B H 0.518(12) 0.500(2) 0.121(12) 0.036 Uiso 0.169(5) 1 d DR . P . .
N1 N 0.58434(13) 0.66572(6) 0.57234(16) 0.0122(3) Uani 1 1 d . . . . .
N2 N 0.45021(12) 0.69603(6) 0.34008(16) 0.0111(3) Uani 1 1 d . . . . .
N3 N 0.37834(14) 0.61802(7) 0.16129(17) 0.0182(3) Uani 1 1 d . . . . .
C1 C 0.65394(16) 0.64979(8) 0.6847(2) 0.0163(4) Uani 1 1 d . . . . .
H1 H 0.6583 0.6131 0.7046 0.020 Uiso 1 1 calc R . . . .
C2 C 0.71985(16) 0.68380(8) 0.7736(2) 0.0180(4) Uani 1 1 d . . . . .
H2 H 0.7681 0.6708 0.8522 0.022 Uiso 1 1 calc R . . . .
C3 C 0.71344(16) 0.73731(8) 0.7449(2) 0.0181(4) Uani 1 1 d . . . . .
H3 H 0.7566 0.7618 0.8043 0.022 Uiso 1 1 calc R . . . .
C4 C 0.64337(16) 0.75445(8) 0.6287(2) 0.0167(4) Uani 1 1 d . . . . .
H4 H 0.6389 0.7909 0.6063 0.020 Uiso 1 1 calc R . . . .
C5 C 0.57936(15) 0.71795(7) 0.54471(19) 0.0121(4) Uani 1 1 d . . . . .
C6 C 0.49918(15) 0.73459(7) 0.42154(19) 0.0122(4) Uani 1 1 d . . . . .
C7 C 0.47543(17) 0.78787(7) 0.3934(2) 0.0169(4) Uani 1 1 d . . . . .
H7 H 0.5107 0.8145 0.4532 0.020 Uiso 1 1 calc R . . . .
C8 C 0.40027(18) 0.80129(8) 0.2781(2) 0.0206(4) Uani 1 1 d . . . . .
H8 H 0.3834 0.8372 0.2567 0.025 Uiso 1 1 calc R . . . .
C9 C 0.34993(17) 0.76161(8) 0.1942(2) 0.0192(4) Uani 1 1 d . . . . .
H9 H 0.2979 0.7700 0.1141 0.023 Uiso 1 1 calc R . . . .
C10 C 0.37596(15) 0.70915(8) 0.22776(19) 0.0140(4) Uani 1 1 d . . . . .
C11 C 0.32784(16) 0.66519(8) 0.1377(2) 0.0171(4) Uani 1 1 d . . . . .
C12 C 0.23890(17) 0.67255(10) 0.0301(2) 0.0246(5) Uani 1 1 d . . . . .
H12 H 0.2004 0.7054 0.0188 0.029 Uiso 1 1 calc R . . . .
C13 C 0.20758(19) 0.63122(10) -0.0600(2) 0.0300(5) Uani 1 1 d . . . . .
H13 H 0.1477 0.6356 -0.1343 0.036 Uiso 1 1 calc R . . . .
C14 C 0.2637(2) 0.58383(10) -0.0412(2) 0.0329(6) Uani 1 1 d . . . . .
H14 H 0.2458 0.5555 -0.1044 0.039 Uiso 1 1 calc R . . . .
C15 C 0.3474(2) 0.57834(9) 0.0725(2) 0.0281(5) Uani 1 1 d . . . . .
H15 H 0.3842 0.5452 0.0880 0.034 Uiso 1 1 calc R . . . .
C16 C 0.65460(16) 0.59475(8) 0.2224(2) 0.0147(4) Uani 1 1 d . . . . .
C17 C 0.75085(15) 0.59677(7) 0.13931(19) 0.0133(3) Uani 1 1 d D U . . .
C18 C 0.8460(6) 0.6287(3) 0.1606(8) 0.0142(14) Uani 0.684(3) 1 d D U P A 1
H18 H 0.8572 0.6537 0.2341 0.017 Uiso 0.684(3) 1 calc R . P A 1
C19 C 0.9252(10) 0.6220(4) 0.0671(10) 0.0156(10) Uani 0.684(3) 1 d D U P A 1
H19 H 0.9943 0.6410 0.0691 0.019 Uiso 0.684(3) 1 calc R . P A 1
C20 C 0.8873(6) 0.5841(4) -0.0265(11) 0.0159(12) Uani 0.684(3) 1 d D U P A 1
H20 H 0.9281 0.5731 -0.0991 0.019 Uiso 0.684(3) 1 calc R . P A 1
C21 C 0.32595(15) 0.48734(7) 0.40777(18) 0.0106(3) Uani 1 1 d . . . . .
C22 C 0.20139(15) 0.48796(7) 0.36961(18) 0.0109(3) Uani 1 1 d D U . . .
C23 C 0.1234(7) 0.4533(3) 0.4136(11) 0.0185(17) Uani 0.519(3) 1 d D U P B 1
H23 H 0.1457 0.4251 0.4759 0.022 Uiso 0.519(3) 1 calc R . P B 1
C24 C 0.0100(9) 0.4623(6) 0.3605(17) 0.0144(14) Uani 0.519(3) 1 d D U P B 1
H24 H -0.0528 0.4416 0.3789 0.017 Uiso 0.519(3) 1 calc R . P B 1
C25 C 0.0047(8) 0.5057(6) 0.278(2) 0.0162(16) Uani 0.519(3) 1 d D U P B 1
H25 H -0.0653 0.5190 0.2327 0.019 Uiso 0.519(3) 1 calc R . P B 1
C26 C 0.22476(15) 0.62830(7) 0.51479(19) 0.0118(4) Uani 1 1 d . . . . .
C27 C 0.12736(15) 0.66573(7) 0.48248(18) 0.0132(4) Uani 1 1 d D U . . .
C28 C 0.0406(7) 0.6764(4) 0.5603(7) 0.0221(16) Uani 0.592(3) 1 d D U P C 1
H28 H 0.0329 0.6578 0.6435 0.027 Uiso 0.592(3) 1 calc R . P C 1
C29 C -0.0345(10) 0.7160(4) 0.5087(11) 0.0198(13) Uani 0.592(3) 1 d D U P C 1
H29 H -0.0988 0.7271 0.5494 0.024 Uiso 0.592(3) 1 calc R . P C 1
C30 C -0.0018(9) 0.7363(6) 0.3915(12) 0.0167(14) Uani 0.592(3) 1 d D U P C 1
H30 H -0.0399 0.7648 0.3415 0.020 Uiso 0.592(3) 1 calc R . P C 1
S1A S 0.8575(3) 0.63755(18) 0.1886(4) 0.0119(7) Uani 0.316(3) 1 d D U P A 2
C18A C 0.7675(13) 0.5667(6) 0.0238(13) 0.018(2) Uani 0.316(3) 1 d D U P A 2
H18A H 0.7150 0.5407 -0.0152 0.022 Uiso 0.316(3) 1 calc R . P A 2
C19A C 0.8682(14) 0.5781(9) -0.030(3) 0.016(2) Uani 0.316(3) 1 d D U P A 2
H19A H 0.8925 0.5625 -0.1096 0.020 Uiso 0.316(3) 1 calc R . P A 2
C20A C 0.925(2) 0.6154(10) 0.052(2) 0.016(2) Uani 0.316(3) 1 d D U P A 2
H20A H 0.9966 0.6286 0.0356 0.019 Uiso 0.316(3) 1 calc R . P A 2
S2A S 0.12388(18) 0.43845(8) 0.4297(3) 0.0147(4) Uani 0.481(3) 1 d D U P B 2
C23A C 0.1328(7) 0.5235(3) 0.2909(9) 0.0187(17) Uani 0.481(3) 1 d D U P B 2
H23A H 0.1624 0.5535 0.2496 0.022 Uiso 0.481(3) 1 calc R . P B 2
C24A C 0.0171(9) 0.5125(6) 0.276(2) 0.0156(15) Uani 0.481(3) 1 d D U P B 2
H24A H -0.0411 0.5330 0.2247 0.019 Uiso 0.481(3) 1 calc R . P B 2
C25A C 0.0017(9) 0.4674(7) 0.3461(19) 0.0150(18) Uani 0.481(3) 1 d D U P B 2
H25A H -0.0715 0.4528 0.3493 0.018 Uiso 0.481(3) 1 calc R . P B 2
S3A S 0.0350(3) 0.67552(17) 0.5969(3) 0.0223(6) Uani 0.408(3) 1 d D U P C 2
C28A C 0.1061(11) 0.7014(5) 0.3736(10) 0.020(2) Uani 0.408(3) 1 d D U P C 2
H28A H 0.1526 0.7033 0.3015 0.024 Uiso 0.408(3) 1 calc R . P C 2
C29A C 0.0123(14) 0.7341(8) 0.3764(19) 0.0184(17) Uani 0.408(3) 1 d D U P C 2
H29A H -0.0161 0.7586 0.3062 0.022 Uiso 0.408(3) 1 calc R . P C 2
C30A C -0.0316(15) 0.7254(5) 0.4956(17) 0.020(2) Uani 0.408(3) 1 d D U P C 2
H30A H -0.0936 0.7449 0.5214 0.024 Uiso 0.408(3) 1 calc R . P C 2

loop_
_atom_site_aniso_label
_atom_site_aniso_U_11
_atom_site_aniso_U_22
_atom_site_aniso_U_33
_atom_site_aniso_U_23
_atom_site_aniso_U_13
_atom_site_aniso_U_12
Tb1 0.00786(4) 0.00822(4) 0.01162(4) 0.00218(3) 0.00130(3) -0.00101(3)
S1 0.0191(6) 0.0154(6) 0.0144(6) -0.0046(4) 0.0035(4) -0.0013(4)
S2 0.0124(6) 0.0126(8) 0.0199(9) 0.0031(5) -0.0008(5) -0.0010(5)
S3 0.0100(6) 0.0184(5) 0.0169(8) 0.0032(5) 0.0019(5) 0.0011(4)
O1 0.0186(7) 0.0201(7) 0.0273(8) -0.0033(6) 0.0090(6) -0.0066(6)
O2 0.0149(7) 0.0129(6) 0.0199(7) 0.0013(5) 0.0073(5) 0.0018(5)
O3 0.0145(7) 0.0155(7) 0.0170(7) 0.0018(5) 0.0016(5) -0.0060(5)
O4 0.0109(6) 0.0131(6) 0.0217(7) 0.0048(6) 0.0014(5) 0.0010(5)
O5 0.0103(6) 0.0191(7) 0.0174(7) 0.0057(6) 0.0041(5) -0.0001(5)
O6 0.0139(7) 0.0211(7) 0.0144(7) 0.0038(6) 0.0028(5) -0.0010(5)
O7 0.0132(7) 0.0188(7) 0.0168(7) 0.0062(6) 0.0022(5) -0.0002(6)
O8 0.030(6) 0.015(4) 0.025(5) 0.000(4) -0.003(4) -0.004(4)
N1 0.0124(8) 0.0103(7) 0.0142(8) 0.0001(6) 0.0023(6) 0.0013(6)
N2 0.0073(7) 0.0122(7) 0.0144(8) 0.0042(6) 0.0045(6) 0.0014(6)
N3 0.0215(9) 0.0192(8) 0.0130(8) 0.0047(7) -0.0007(7) -0.0063(7)
C1 0.0164(10) 0.0143(9) 0.0176(10) -0.0004(8) 0.0006(8) 0.0028(7)
C2 0.0136(9) 0.0215(10) 0.0179(10) -0.0018(8) -0.0013(7) 0.0018(8)
C3 0.0129(9) 0.0201(10) 0.0216(10) -0.0068(8) 0.0039(8) -0.0043(8)
C4 0.0160(10) 0.0122(9) 0.0234(10) -0.0014(8) 0.0076(8) -0.0022(7)
C5 0.0107(9) 0.0106(8) 0.0163(9) -0.0002(7) 0.0070(7) 0.0007(7)
C6 0.0111(9) 0.0112(8) 0.0158(9) 0.0020(7) 0.0068(7) 0.0016(7)
C7 0.0205(10) 0.0112(8) 0.0214(10) 0.0017(8) 0.0118(8) 0.0032(8)
C8 0.0233(11) 0.0154(9) 0.0261(11) 0.0095(8) 0.0136(9) 0.0102(8)
C9 0.0141(10) 0.0249(11) 0.0199(10) 0.0109(8) 0.0072(8) 0.0086(8)
C10 0.0090(8) 0.0197(9) 0.0146(9) 0.0064(8) 0.0062(7) 0.0025(7)
C11 0.0106(9) 0.0276(11) 0.0135(9) 0.0079(8) 0.0034(7) -0.0028(8)
C12 0.0128(10) 0.0425(13) 0.0184(10) 0.0119(10) 0.0021(8) -0.0007(9)
C13 0.0218(11) 0.0534(16) 0.0130(10) 0.0110(10) -0.0042(8) -0.0132(11)
C14 0.0445(15) 0.0363(13) 0.0150(11) 0.0052(9) -0.0063(10) -0.0222(11)
C15 0.0430(14) 0.0230(11) 0.0162(10) 0.0068(9) -0.0042(9) -0.0132(10)
C16 0.0121(9) 0.0161(9) 0.0163(9) 0.0046(8) 0.0036(7) 0.0020(7)
C17 0.0125(9) 0.0132(8) 0.0142(8) 0.0017(7) 0.0018(7) 0.0019(7)
C18 0.020(2) 0.011(3) 0.011(3) -0.0080(18) 0.0012(18) -0.0004(16)
C19 0.0156(18) 0.012(3) 0.020(2) -0.0018(16) 0.0044(18) -0.0005(17)
C20 0.013(2) 0.018(3) 0.018(2) -0.0004(19) 0.008(2) 0.0007(17)
C21 0.0122(9) 0.0083(8) 0.0117(8) -0.0030(7) 0.0025(7) 0.0002(7)
C22 0.0118(9) 0.0092(8) 0.0118(8) -0.0005(7) 0.0022(7) 0.0002(7)
C23 0.018(2) 0.021(4) 0.016(3) 0.002(3) 0.0011(19) 0.005(2)
C24 0.016(3) 0.016(3) 0.012(3) 0.003(2) 0.007(2) -0.002(2)
C25 0.009(2) 0.019(4) 0.021(3) -0.004(3) 0.002(2) -0.003(2)
C26 0.0094(8) 0.0112(8) 0.0144(9) -0.0035(7) 0.0001(7) -0.0040(7)
C27 0.0117(9) 0.0146(9) 0.0125(9) -0.0035(7) -0.0010(7) -0.0018(7)
C28 0.024(3) 0.028(2) 0.015(4) 0.007(3) 0.002(2) -0.0008(19)
C29 0.018(2) 0.029(3) 0.014(2) -0.002(2) 0.0056(18) 0.004(2)
C30 0.008(2) 0.021(2) 0.020(3) -0.001(2) -0.0010(19) 0.0054(19)
S1A 0.0096(10) 0.0104(14) 0.0165(16) -0.0060(11) 0.0046(9) -0.0031(7)
C18A 0.018(4) 0.016(4) 0.018(4) 0.000(3) -0.004(3) -0.004(3)
C19A 0.019(4) 0.015(4) 0.015(3) -0.006(3) 0.000(4) -0.001(3)
C20A 0.015(3) 0.017(5) 0.018(4) -0.002(3) 0.006(3) -0.002(3)
S2A 0.0087(6) 0.0179(10) 0.0181(8) 0.0041(7) 0.0032(5) -0.0004(6)
C23A 0.023(3) 0.014(4) 0.020(4) -0.003(2) 0.009(2) -0.010(2)
C24A 0.019(3) 0.010(3) 0.018(3) 0.004(3) 0.003(3) 0.004(2)
C25A 0.005(2) 0.020(4) 0.018(4) 0.002(3) -0.002(2) 0.006(2)
S3A 0.0220(9) 0.0309(10) 0.0154(13) 0.0054(10) 0.0076(8) 0.0137(7)
C28A 0.015(3) 0.028(3) 0.018(4) -0.001(3) 0.005(3) -0.003(3)
C29A 0.019(4) 0.023(3) 0.014(3) 0.001(3) 0.002(3) -0.004(3)
C30A 0.015(3) 0.023(4) 0.020(4) 0.002(3) -0.003(3) 0.006(3)

loop_
_atom_type_symbol
_atom_type_description
_atom_type_scat_dispersion_real
_atom_type_scat_dispersion_imag
_atom_type_scat_source
C C 0.0033 0.0016 'International Tables Vol C Tables 4.2.6.8 and 6.1.1.4'
H H 0.0000 0.0000 'International Tables Vol C Tables 4.2.6.8 and 6.1.1.4'
N N 0.0061 0.0033 'International Tables Vol C Tables 4.2.6.8 and 6.1.1.4'
O O 0.0106 0.0060 'International Tables Vol C Tables 4.2.6.8 and 6.1.1.4'
S S 0.1246 0.1234 'International Tables Vol C Tables 4.2.6.8 and 6.1.1.4'
Tb Tb -0.1723 4.1537 'International Tables Vol C Tables 4.2.6.8 and 6.1.1.4'

loop_
_geom_angle_atom_site_label_1
_geom_angle_atom_site_label_2
_geom_angle_atom_site_label_3
_geom_angle
_geom_angle_site_symmetry_1
_geom_angle_site_symmetry_3
O1 Tb1 C16 26.18(5) . .
O2 Tb1 O1 52.34(4) . .
O2 Tb1 O7 137.08(5) . .
O2 Tb1 N1 71.77(5) . .
O2 Tb1 N2 70.12(4) . .
O2 Tb1 N3 83.21(5) . .
O2 Tb1 C16 26.18(5) . .
O3 Tb1 O1 77.10(4) . .
O3 Tb1 O2 129.44(5) . .
O3 Tb1 O4 87.80(5) . 3_666
O3 Tb1 O5 81.70(5) . .
O3 Tb1 O7 77.51(5) . .
O3 Tb1 N1 152.25(5) . .
O3 Tb1 N2 135.61(5) . .
O3 Tb1 N3 78.59(5) . .
O3 Tb1 C16 103.27(5) . .
O4 Tb1 O1 71.10(5) 3_666 .
O4 Tb1 O2 76.98(5) 3_666 .
O4 Tb1 O5 142.60(5) 3_666 .
O4 Tb1 O7 70.95(5) 3_666 .
O4 Tb1 N1 79.71(5) 3_666 .
O4 Tb1 N2 136.20(5) 3_666 .
O4 Tb1 N3 140.15(5) 3_666 .
O4 Tb1 C16 71.50(5) 3_666 .
O5 Tb1 O1 139.19(5) . .
O5 Tb1 O2 135.79(4) . .
O5 Tb1 O7 71.74(5) . .
O5 Tb1 N1 93.28(5) . .
O5 Tb1 N2 66.08(4) . .
O5 Tb1 N3 72.47(5) . .
O5 Tb1 C16 145.87(5) . .
O7 Tb1 O1 134.63(5) . .
O7 Tb1 N1 75.02(5) . .
O7 Tb1 N2 116.81(5) . .
O7 Tb1 N3 139.21(5) . .
O7 Tb1 C16 142.38(5) . .
N1 Tb1 O1 120.81(5) . .
N1 Tb1 N2 63.21(5) . .
N1 Tb1 C16 96.15(5) . .
N2 Tb1 O1 107.66(5) . .
N2 Tb1 C16 89.30(5) . .
N3 Tb1 O1 69.40(5) . .
N3 Tb1 N1 126.03(5) . .
N3 Tb1 N2 63.47(5) . .
N3 Tb1 C16 75.48(5) . .
C17 S1 C20 91.6(4) . .
C22 S2 C25 89.5(5) . .
C27 S3 C30 91.2(4) . .
C16 O1 Tb1 88.53(11) . .
C16 O2 Tb1 96.21(11) . .
C21 O3 Tb1 140.15(12) . .
C21 O4 Tb1 150.93(12) . 3_666
C26 O5 Tb1 142.84(12) . .
Tb1 O7 H7A 109.8(17) . .
Tb1 O7 H7B 121.3(16) . .
H7A O7 H7B 112(2) . .
H8A O8 H8B 104(3) . .
C1 N1 Tb1 120.51(12) . .
C1 N1 C5 117.57(16) . .
C5 N1 Tb1 121.51(12) . .
C6 N2 Tb1 121.66(12) . .
C6 N2 C10 118.86(16) . .
C10 N2 Tb1 119.35(12) . .
C11 N3 Tb1 119.15(13) . .
C15 N3 Tb1 119.86(14) . .
C15 N3 C11 118.61(18) . .
N1 C1 H1 118.1 . .
N1 C1 C2 123.75(18) . .
C2 C1 H1 118.1 . .
C1 C2 H2 120.9 . .
C3 C2 C1 118.19(19) . .
C3 C2 H2 120.9 . .
C2 C3 H3 120.5 . .
C4 C3 C2 118.95(19) . .
C4 C3 H3 120.5 . .
C3 C4 H4 120.2 . .
C3 C4 C5 119.56(18) . .
C5 C4 H4 120.2 . .
N1 C5 C4 121.97(18) . .
N1 C5 C6 116.36(16) . .
C4 C5 C6 121.64(17) . .
N2 C6 C5 116.68(16) . .
N2 C6 C7 121.89(18) . .
C7 C6 C5 121.43(17) . .
C6 C7 H7 120.4 . .
C8 C7 C6 119.24(19) . .
C8 C7 H7 120.4 . .
C7 C8 H8 120.6 . .
C7 C8 C9 118.87(18) . .
C9 C8 H8 120.6 . .
C8 C9 H9 120.3 . .
C8 C9 C10 119.47(19) . .
C10 C9 H9 120.3 . .
N2 C10 C9 121.66(19) . .
N2 C10 C11 116.77(17) . .
C9 C10 C11 121.50(18) . .
N3 C11 C10 116.08(17) . .
N3 C11 C12 121.5(2) . .
C12 C11 C10 122.33(19) . .
C11 C12 H12 120.5 . .
C13 C12 C11 119.0(2) . .
C13 C12 H12 120.5 . .
C12 C13 H13 120.2 . .
C14 C13 C12 119.6(2) . .
C14 C13 H13 120.2 . .
C13 C14 H14 120.8 . .
C13 C14 C15 118.4(2) . .
C15 C14 H14 120.8 . .
N3 C15 C14 122.7(2) . .
N3 C15 H15 118.7 . .
C14 C15 H15 118.7 . .
O1 C16 Tb1 65.29(10) . .
O1 C16 O2 122.84(17) . .
O1 C16 C17 120.21(17) . .
O2 C16 Tb1 57.61(9) . .
O2 C16 C17 116.96(16) . .
C17 C16 Tb1 174.01(14) . .
C16 C17 S1 122.54(15) . .
C16 C17 S1A 118.68(19) . .
C18 C17 S1 109.7(3) . .
C18 C17 C16 127.8(3) . .
C18A C17 C16 128.4(6) . .
C18A C17 S1A 112.8(6) . .
C17 C18 H18 122.0 . .
C17 C18 C19 116.0(6) . .
C19 C18 H18 122.0 . .
C18 C19 H19 125.4 . .
C20 C19 C18 109.2(9) . .
C20 C19 H19 125.4 . .
S1 C20 H20 123.2 . .
C19 C20 S1 113.5(8) . .
C19 C20 H20 123.2 . .
O3 C21 C22 118.81(16) . .
O4 C21 O3 124.72(17) . .
O4 C21 C22 116.45(15) . .
C21 C22 S2 122.31(14) . .
C21 C22 S2A 118.42(14) . .
C23 C22 S2 110.4(4) . .
C23 C22 C21 127.3(4) . .
C23A C22 C21 130.2(4) . .
C23A C22 S2A 111.4(4) . .
C22 C23 H23 122.1 . .
C22 C23 C24 115.7(8) . .
C24 C23 H23 122.1 . .
C23 C24 H24 125.8 . .
C25 C24 C23 108.5(12) . .
C25 C24 H24 125.7 . .
S2 C25 H25 122.1 . .
C24 C25 S2 115.8(11) . .
C24 C25 H25 122.1 . .
O5 C26 C27 115.84(16) . .
O6 C26 O5 126.50(17) . .
O6 C26 C27 117.63(16) . .
C26 C27 S3 121.50(14) . .
C26 C27 S3A 120.68(17) . .
C28 C27 S3 110.0(4) . .
C28 C27 C26 128.4(4) . .
C28A C27 C26 128.9(5) . .
C28A C27 S3A 109.9(5) . .
C27 C28 H28 122.2 . .
C27 C28 C29 115.6(7) . .
C29 C28 H28 122.2 . .
C28 C29 H29 125.2 . .
C30 C29 C28 109.5(10) . .
C30 C29 H29 125.2 . .
S3 C30 H30 123.2 . .
C29 C30 S3 113.6(9) . .
C29 C30 H30 123.2 . .
C17 S1A C20A 89.5(8) . .
C17 C18A H18A 122.9 . .
C17 C18A C19A 114.1(14) . .
C19A C18A H18A 122.9 . .
C18A C19A H19A 126.0 . .
C20A C19A C18A 108(2) . .
C20A C19A H19A 126.0 . .
S1A C20A H20A 122.2 . .
C19A C20A S1A 115.6(18) . .
C19A C20A H20A 122.2 . .
C22 S2A C25A 89.2(5) . .
C22 C23A H23A 122.3 . .
C22 C23A C24A 115.5(8) . .
C24A C23A H23A 122.3 . .
C23A C24A H24A 125.8 . .
C25A C24A C23A 108.4(12) . .
C25A C24A H24A 125.8 . .
S2A C25A H25A 122.2 . .
C24A C25A S2A 115.6(12) . .
C24A C25A H25A 122.2 . .
C27 S3A C30A 91.2(6) . .
C27 C28A H28A 122.1 . .
C27 C28A C29A 115.9(11) . .
C29A C28A H28A 122.1 . .
C28A C29A H29A 125.6 . .
C30A C29A C28A 108.8(16) . .
C30A C29A H29A 125.6 . .
S3A C30A H30A 123.0 . .
C29A C30A S3A 114.1(14) . .
C29A C30A H30A 123.0 . .

loop_
_geom_bond_atom_site_label_1
_geom_bond_atom_site_label_2
_geom_bond_distance
_geom_bond_site_symmetry_2
Tb1 O1 2.5882(14) .
Tb1 O2 2.4193(13) .
Tb1 O3 2.3119(13) .
Tb1 O4 2.3277(13) 3_666
Tb1 O5 2.4015(13) .
Tb1 O7 2.4542(13) .
Tb1 N1 2.5666(16) .
Tb1 N2 2.5732(15) .
Tb1 N3 2.5482(16) .
Tb1 C16 2.8482(18) .
S1 C17 1.696(2) .
S1 C20 1.732(5) .
S2 C22 1.722(2) .
S2 C25 1.728(8) .
S3 C27 1.691(2) .
S3 C30 1.729(7) .
O1 C16 1.257(2) .
O2 C16 1.264(2) .
O3 C21 1.265(2) .
O4 Tb1 2.3277(13) 3_666
O4 C21 1.254(2) .
O5 C26 1.266(2) .
O6 C26 1.247(2) .
O7 H7A 0.809(15) .
O7 H7B 0.837(15) .
O8 H8A 0.86(2) .
O8 H8B 0.86(2) .
N1 C1 1.340(2) .
N1 C5 1.350(2) .
N2 C6 1.340(2) .
N2 C10 1.350(2) .
N3 C11 1.344(3) .
N3 C15 1.344(3) .
C1 H1 0.9500 .
C1 C2 1.386(3) .
C2 H2 0.9500 .
C2 C3 1.385(3) .
C3 H3 0.9500 .
C3 C4 1.380(3) .
C4 H4 0.9500 .
C4 C5 1.391(3) .
C5 C6 1.487(3) .
C6 C7 1.399(2) .
C7 H7 0.9500 .
C7 C8 1.379(3) .
C8 H8 0.9500 .
C8 C9 1.379(3) .
C9 H9 0.9500 .
C9 C10 1.394(3) .
C10 C11 1.483(3) .
C11 C12 1.396(3) .
C12 H12 0.9500 .
C12 C13 1.383(3) .
C13 H13 0.9500 .
C13 C14 1.374(4) .
C14 H14 0.9500 .
C14 C15 1.391(3) .
C15 H15 0.9500 .
C16 C17 1.488(2) .
C17 C18 1.384(6) .
C17 S1A 1.656(4) .
C17 C18A 1.393(8) .
C18 H18 0.9500 .
C18 C19 1.404(8) .
C19 H19 0.9500 .
C19 C20 1.358(5) .
C20 H20 0.9500 .
C21 C22 1.478(2) .
C22 C23 1.387(6) .
C22 S2A 1.706(3) .
C22 C23A 1.376(6) .
C23 H23 0.9500 .
C23 C24 1.397(9) .
C24 H24 0.9500 .
C24 C25 1.355(6) .
C25 H25 0.9500 .
C26 C27 1.497(3) .
C27 C28 1.386(6) .
C27 S3A 1.683(3) .
C27 C28A 1.388(7) .
C28 H28 0.9500 .
C28 C29 1.392(9) .
C29 H29 0.9500 .
C29 C30 1.353(6) .
C30 H30 0.9500 .
S1A C20A 1.733(9) .
C18A H18A 0.9500 .
C18A C19A 1.399(11) .
C19A H19A 0.9500 .
C19A C20A 1.354(7) .
C20A H20A 0.9500 .
S2A C25A 1.730(8) .
C23A H23A 0.9500 .
C23A C24A 1.392(10) .
C24A H24A 0.9500 .
C24A C25A 1.355(6) .
C25A H25A 0.9500 .
S3A C30A 1.727(8) .
C28A H28A 0.9500 .
C28A C29A 1.394(10) .
C29A H29A 0.9500 .
C29A C30A 1.352(7) .
C30A H30A 0.9500 .
